data_2225426
loop_
_publ_author_name
'Zhou, XiaoFeng'

_publ_section_title
;
 4,4-Difluoro-1,3,5,7-tetramethyl-8-pentafluorophenyl-4-bora-3a,4a-diaza-<i>s</i>-indacene
;
_journal_coeditor_code BH2269
_journal_issue 4
_journal_name_full 'Acta Crystallographica Section E'
_journal_page_first o757
_journal_paper_doi 10.1107/S1600536810003703
_journal_volume 66
_journal_year 2010
_chemical_formula_iupac 'C19 H14 B F7 N2'
_chemical_formula_moiety 'C19 H14 B F7 N2'
_chemical_formula_sum 'C19 H14 B F7 N2'
_chemical_formula_weight 414.13
_chemical_name_systematic
;
4,4-Difluoro-1,3,5,7-tetramethyl-8-pentafluorophenyl-4-bora-3a,4a-diaza-
<i>s</i>-indacene
;
_space_group_IT_number 12
_symmetry_cell_setting monoclinic
_symmetry_space_group_name_Hall '-C 2y'
_symmetry_space_group_name_H-M 'C 1 2/m 1'
_atom_sites_solution_hydrogens geom
_atom_sites_solution_primary direct
_atom_sites_solution_secondary difmap
_audit_creation_method SHELXL-97
_cell_angle_alpha 90.00(4)
_cell_angle_beta 97.12(2)
_cell_angle_gamma 90.00(15)
_cell_formula_units_Z 4
_cell_length_a 12.4060(5)
_cell_length_b 7.5490(9)
_cell_length_c 19.720(3)
_cell_measurement_reflns_used 2191
_cell_measurement_temperature 293(2)
_cell_measurement_theta_max 27.4642
_cell_measurement_theta_min 3.1225
_cell_volume 1832.6(4)
_computing_cell_refinement 'CrystalClear (Rigaku, 2005)'
_computing_data_collection 'CrystalClear (Rigaku, 2005)'
_computing_data_reduction 'CrystalClear (Rigaku, 2005)'
_computing_molecular_graphics 'SHELXTL (Sheldrick, 2008)'
_computing_publication_material 'SHELXL97 (Sheldrick, 2008)'
_computing_structure_refinement 'SHELXL97 (Sheldrick, 2008)'
_computing_structure_solution 'SHELXS97 (Sheldrick, 2008)'
_diffrn_ambient_temperature 293(2)
_diffrn_detector_area_resol_mean 13.6612
_diffrn_measured_fraction_theta_full 0.998
_diffrn_measured_fraction_theta_max 0.998
_diffrn_measurement_device_type 'Rigaku SCXmini'
_diffrn_measurement_method '\w scans'
_diffrn_radiation_monochromator graphite
_diffrn_radiation_source 'fine-focus sealed tube'
_diffrn_radiation_type MoK\a
_diffrn_radiation_wavelength 0.71073
_diffrn_reflns_av_R_equivalents 0.0320
_diffrn_reflns_av_sigmaI/netI 0.0248
_diffrn_reflns_limit_h_max 15
_diffrn_reflns_limit_h_min -15
_diffrn_reflns_limit_k_max 9
_diffrn_reflns_limit_k_min -9
_diffrn_reflns_limit_l_max 24
_diffrn_reflns_limit_l_min -24
_diffrn_reflns_number 8232
_diffrn_reflns_theta_full 26.00
_diffrn_reflns_theta_max 26.00
_diffrn_reflns_theta_min 3.12
_diffrn_standards_number 0
_exptl_absorpt_coefficient_mu 0.138
_exptl_absorpt_correction_T_max 0.979
_exptl_absorpt_correction_T_min 0.973
_exptl_absorpt_correction_type multi-scan
_exptl_absorpt_process_details '(CrystalClear; Rigaku, 2005)'
_exptl_crystal_colour red
_exptl_crystal_density_diffrn 1.501
_exptl_crystal_density_method 'not measured'
_exptl_crystal_description Prism
_exptl_crystal_F_000 840
_exptl_crystal_size_max 0.2
_exptl_crystal_size_mid 0.2
_exptl_crystal_size_min 0.2
_refine_diff_density_max 0.242
_refine_diff_density_min -0.229
_refine_ls_extinction_method none
_refine_ls_goodness_of_fit_ref 1.056
_refine_ls_hydrogen_treatment constr
_refine_ls_matrix_type full
_refine_ls_number_constraints 0
_refine_ls_number_parameters 170
_refine_ls_number_reflns 1936
_refine_ls_number_restraints 0
_refine_ls_restrained_S_all 1.056
_refine_ls_R_factor_all 0.0672
_refine_ls_R_factor_gt 0.0564
_refine_ls_shift/su_max 0.000
_refine_ls_shift/su_mean 0.000
_refine_ls_structure_factor_coef Fsqd
_refine_ls_weighting_details 'calc w=1/[\s^2^(Fo^2^)+(0.0910P)^2^+0.8854P] where P=(Fo^2^+2Fc^2^)/3'
_refine_ls_weighting_scheme calc
_refine_ls_wR_factor_gt 0.1515
_refine_ls_wR_factor_ref 0.1619
_reflns_number_gt 1585
_reflns_number_total 1936
_reflns_threshold_expression I>2\s(I)
_cod_data_source_file bh2269.cif
_cod_data_source_block I
_cod_original_sg_symbol_H-M 'C 2/m'
_cod_database_code 2225426
_cod_database_fobs_code 2225426

loop_
_symmetry_equiv_pos_as_xyz
'x, y, z'
'-x, y, -z'
'x+1/2, y+1/2, z'
'-x+1/2, y+1/2, -z'
'-x, -y, -z'
'x, -y, z'
'-x+1/2, -y+1/2, -z'
'x+1/2, -y+1/2, z'

loop_
_atom_site_type_symbol
_atom_site_label
_atom_site_fract_x
_atom_site_fract_y
_atom_site_fract_z
_atom_site_U_iso_or_equiv
_atom_site_adp_type
_atom_site_calc_flag
_atom_site_refinement_flags
_atom_site_occupancy
_atom_site_disorder_assembly
_atom_site_disorder_group
F F1 0.12945(15) 0.3502(3) 0.07469(8) 0.1040(7) Uani d . 1 . .
F F3 0.28302(13) 0.18847(16) 0.34101(7) 0.0721(5) Uani d . 1 . .
F F4 0.35839(14) 0.1888(2) 0.47541(8) 0.0928(6) Uani d . 1 . .
F F5 0.39356(18) 0.5000 0.54333(9) 0.0988(9) Uani d S 1 . .
N N1 0.08602(19) 0.5000 0.17499(11) 0.0486(6) Uani d S 1 . .
N N2 0.2747(2) 0.5000 0.14360(11) 0.0523(6) Uani d S 1 . .
C C1 -0.0234(2) 0.5000 0.17144(15) 0.0564(7) Uani d S 1 . .
C C2 -0.0523(2) 0.5000 0.23784(16) 0.0597(8) Uani d S 1 . .
H H2A -0.1229 0.5000 0.2490 0.104(14) Uiso d SR 1 . .
C C3 0.0406(2) 0.5000 0.28399(14) 0.0489(7) Uani d S 1 . .
C C4 0.1291(2) 0.5000 0.24405(12) 0.0446(6) Uani d S 1 . .
C C5 0.2418(2) 0.5000 0.26194(12) 0.0422(6) Uani d S 1 . .
C C6 0.3151(2) 0.5000 0.21363(13) 0.0475(6) Uani d S 1 . .
C C7 0.4316(2) 0.5000 0.21939(16) 0.0563(7) Uani d S 1 . .
C C8 0.4565(3) 0.5000 0.15330(17) 0.0682(9) Uani d S 1 . .
H H8A 0.5263 0.5000 0.1408 0.080(11) Uiso d SR 1 . .
C C9 0.3606(3) 0.5000 0.10769(15) 0.0627(8) Uani d S 1 . .
C C10 -0.0981(3) 0.5000 0.10532(18) 0.0783(11) Uani d S 1 . .
H H10A -0.0559 0.5000 0.0677 0.16(2) Uiso d SR 1 . .
H H10B -0.1430 0.6038 0.1031 0.23(3) Uiso d R 1 . .
C C11 0.0428(3) 0.5000 0.36050(15) 0.0629(9) Uani d S 1 . .
H H11A -0.0302 0.5000 0.3719 0.079(11) Uiso d SR 1 . .
H H11B 0.0801 0.6038 0.3792 0.093(9) Uiso d R 1 . .
C C12 0.3492(4) 0.5000 0.03121(18) 0.0875(13) Uani d S 1 . .
H H12A 0.2735 0.5000 0.0135 0.25(4) Uiso d SR 1 . .
H H12B 0.3833 0.3962 0.0156 0.172(19) Uiso d R 1 . .
C C13 0.5127(3) 0.5000 0.28225(19) 0.0693(9) Uani d S 1 . .
H H13A 0.5847 0.5000 0.2693 0.126(17) Uiso d SR 1 . .
H H13B 0.5027 0.3962 0.3089 0.129(13) Uiso d R 1 . .
C C14 0.2846(2) 0.5000 0.33641(13) 0.0425(6) Uani d S 1 . .
C C15 0.30342(16) 0.3443(3) 0.37278(10) 0.0490(5) Uani d . 1 . .
C C16 0.34105(17) 0.3429(3) 0.44160(11) 0.0602(6) Uani d . 1 . .
C C17 0.3592(2) 0.5000 0.47584(15) 0.0638(9) Uani d S 1 . .
B B1 0.1532(3) 0.5000 0.11399(17) 0.0612(9) Uani d S 1 . .

loop_
_atom_site_aniso_label
_atom_site_aniso_U_11
_atom_site_aniso_U_22
_atom_site_aniso_U_33
_atom_site_aniso_U_12
_atom_site_aniso_U_13
_atom_site_aniso_U_23
F1 0.0923(11) 0.1505(17) 0.0710(10) -0.0214(11) 0.0177(8) -0.0597(10)
F3 0.0976(11) 0.0457(7) 0.0730(9) 0.0076(7) 0.0110(7) 0.0018(6)
F4 0.1028(12) 0.1033(12) 0.0732(10) 0.0309(10) 0.0147(8) 0.0448(9)
F5 0.0785(14) 0.177(3) 0.0379(10) 0.000 -0.0059(9) 0.000
N1 0.0560(13) 0.0546(13) 0.0346(11) 0.000 0.0027(9) 0.000
N2 0.0601(14) 0.0615(14) 0.0377(12) 0.000 0.0155(10) 0.000
C1 0.0547(17) 0.0633(18) 0.0491(16) 0.000 -0.0017(12) 0.000
C2 0.0491(16) 0.079(2) 0.0516(16) 0.000 0.0085(13) 0.000
C3 0.0495(15) 0.0576(16) 0.0405(14) 0.000 0.0086(11) 0.000
C4 0.0520(15) 0.0477(14) 0.0337(12) 0.000 0.0041(10) 0.000
C5 0.0507(14) 0.0386(13) 0.0380(13) 0.000 0.0081(11) 0.000
C6 0.0535(15) 0.0490(15) 0.0408(14) 0.000 0.0089(11) 0.000
C7 0.0541(16) 0.0601(17) 0.0570(17) 0.000 0.0157(13) 0.000
C8 0.0590(19) 0.087(2) 0.064(2) 0.000 0.0271(16) 0.000
C9 0.075(2) 0.071(2) 0.0468(16) 0.000 0.0246(15) 0.000
C10 0.069(2) 0.108(3) 0.0514(19) 0.000 -0.0157(16) 0.000
C11 0.0517(16) 0.095(3) 0.0437(15) 0.000 0.0130(13) 0.000
C12 0.099(3) 0.121(4) 0.0486(19) 0.000 0.033(2) 0.000
C13 0.0507(17) 0.088(3) 0.069(2) 0.000 0.0068(15) 0.000
C14 0.0428(13) 0.0479(14) 0.0375(13) 0.000 0.0077(10) 0.000
C15 0.0507(10) 0.0498(11) 0.0474(10) 0.0060(9) 0.0099(8) 0.0030(8)
C16 0.0533(11) 0.0795(16) 0.0488(11) 0.0128(11) 0.0104(9) 0.0208(11)
C17 0.0490(16) 0.104(3) 0.0380(14) 0.000 0.0051(12) 0.000
B1 0.068(2) 0.082(2) 0.0346(15) 0.000 0.0083(14) 0.000

loop_
_atom_type_symbol
_atom_type_description
_atom_type_scat_dispersion_real
_atom_type_scat_dispersion_imag
_atom_type_scat_source
C C 0.0033 0.0016 'International Tables Vol C Tables 4.2.6.8 and 6.1.1.4'
H H 0.0000 0.0000 'International Tables Vol C Tables 4.2.6.8 and 6.1.1.4'
B B 0.0013 0.0007 'International Tables Vol C Tables 4.2.6.8 and 6.1.1.4'
F F 0.0171 0.0103 'International Tables Vol C Tables 4.2.6.8 and 6.1.1.4'
N N 0.0061 0.0033 'International Tables Vol C Tables 4.2.6.8 and 6.1.1.4'

loop_
_geom_angle_atom_site_label_1
_geom_angle_atom_site_label_2
_geom_angle_atom_site_label_3
_geom_angle_site_symmetry_1
_geom_angle_site_symmetry_3
_geom_angle
_geom_angle_publ_flag
C1 N1 C4 . . 108.1(2) ?
C1 N1 B1 . . 126.5(2) ?
C4 N1 B1 . . 125.4(2) ?
C9 N2 C6 . . 107.8(3) ?
C9 N2 B1 . . 126.6(3) ?
C6 N2 B1 . . 125.5(2) ?
N1 C1 C2 . . 108.9(3) ?
N1 C1 C10 . . 123.6(3) ?
C2 C1 C10 . . 127.6(3) ?
C3 C2 C1 . . 109.2(3) ?
C3 C2 H2A . . 125.5 ?
C1 C2 H2A . . 125.4 ?
C2 C3 C4 . . 105.8(2) ?
C2 C3 C11 . . 124.9(3) ?
C4 C3 C11 . . 129.2(3) ?
N1 C4 C5 . . 119.6(2) ?
N1 C4 C3 . . 108.0(2) ?
C5 C4 C3 . . 132.3(2) ?
C6 C5 C4 . . 122.9(2) ?
C6 C5 C14 . . 119.1(2) ?
C4 C5 C14 . . 118.0(2) ?
C5 C6 N2 . . 119.1(2) ?
C5 C6 C7 . . 132.9(3) ?
N2 C6 C7 . . 108.0(2) ?
C8 C7 C6 . . 105.5(3) ?
C8 C7 C13 . . 125.3(3) ?
C6 C7 C13 . . 129.2(3) ?
C7 C8 C9 . . 109.6(3) ?
C7 C8 H8A . . 125.2 ?
C9 C8 H8A . . 125.1 ?
N2 C9 C8 . . 109.0(3) ?
N2 C9 C12 . . 123.1(3) ?
C8 C9 C12 . . 127.9(3) ?
C1 C10 H10A . . 109.6 ?
C1 C10 H10B . . 109.4 ?
H10A C10 H10B . . 109.5 ?
C3 C11 H11A . . 109.5 ?
C3 C11 H11B . . 109.5 ?
H11A C11 H11B . . 109.5 ?
C9 C12 H12A . . 109.5 ?
C9 C12 H12B . . 109.5 ?
H12A C12 H12B . . 109.5 ?
C7 C13 H13A . . 109.4 ?
C7 C13 H13B . . 109.5 ?
H13A C13 H13B . . 109.5 ?
C15 C14 C15 . 6_565 116.6(2) ?
C15 C14 C5 . . 121.69(13) ?
C15 C14 C5 6_565 . 121.69(13) ?
F3 C15 C14 . . 119.56(18) ?
F3 C15 C16 . . 118.27(19) ?
C14 C15 C16 . . 122.2(2) ?
F4 C16 C17 . . 119.9(2) ?
F4 C16 C15 . . 120.6(2) ?
C17 C16 C15 . . 119.5(2) ?
F5 C17 C16 . . 119.99(14) ?
F5 C17 C16 . 6_565 119.99(14) ?
C16 C17 C16 . 6_565 120.0(3) ?
F1 B1 F1 . 6_565 109.8(3) yes
N1 B1 N2 . . 107.5(2) yes
F1 B1 N1 . . 109.8(2) yes
F1 B1 N1 6_565 . 109.8(2) yes
F1 B1 N2 . . 110.0(2) yes
F1 B1 N2 6_565 . 110.0(2) yes

loop_
_geom_bond_atom_site_label_1
_geom_bond_atom_site_label_2
_geom_bond_site_symmetry_2
_geom_bond_distance
_geom_bond_publ_flag
B1 F1 . 1.382(3) yes
B1 N1 . 1.546(4) yes
B1 N2 . 1.548(5) yes
F3 C15 . 1.342(3) ?
F4 C16 . 1.345(3) ?
F5 C17 . 1.346(3) ?
N1 C1 . 1.350(4) ?
N1 C4 . 1.400(3) ?
N2 C9 . 1.350(4) ?
N2 C6 . 1.409(4) ?
C1 C2 . 1.400(4) ?
C1 C10 . 1.503(4) ?
C2 C3 . 1.377(4) ?
C2 H2A . 0.9298 ?
C3 C4 . 1.428(4) ?
C3 C11 . 1.506(4) ?
C4 C5 . 1.398(4) ?
C5 C6 . 1.397(4) ?
C5 C14 . 1.498(3) ?
C6 C7 . 1.435(4) ?
C7 C8 . 1.376(4) ?
C7 C13 . 1.497(5) ?
C8 C9 . 1.400(5) ?
C8 H8A . 0.9301 ?
C9 C12 . 1.497(4) ?
C10 H10A . 0.9598 ?
C10 H10B . 0.9600 ?
C11 H11A . 0.9601 ?
C11 H11B . 0.9600 ?
C12 H12A . 0.9600 ?
C12 H12B . 0.9601 ?
C13 H13A . 0.9600 ?
C13 H13B . 0.9600 ?
C14 C15 . 1.382(2) ?
C14 C15 6_565 1.382(2) ?
C15 C16 . 1.379(3) ?
C16 C17 . 1.370(3) ?
C17 C16 6_565 1.370(3) ?
B1 F1 6_565 1.382(3) ?
